data_4133196
loop_
_publ_author_name
'Hu, Anhua'
'Chen, Yilin'
'Guo, Jing-Jing'
'Yu, Na'
'An, Qing'
'Zuo, Zhiwei'

_publ_section_title
;
 Cerium-Catalyzed Formal Cycloaddition of Cycloalkanols with Alkenes
 through Dual Photoexcitation.
;
_journal_issue 42
_journal_name_full 'Journal of the American Chemical Society'
_journal_page_first 13580
_journal_page_last 13585
_journal_paper_doi 10.1021/jacs.8b08781
_journal_volume 140
_journal_year 2018
_chemical_formula_moiety 'C18 H20 O7'
_chemical_formula_sum 'C18 H20 O7'
_chemical_formula_weight 348.35
_space_group_crystal_system triclinic
_space_group_IT_number 2
_space_group_name_Hall '-P 1'
_space_group_name_H-M_alt 'P -1'
_atom_sites_solution_hydrogens geom
_atom_sites_solution_primary dual
_audit_creation_date 2018-05-25
_audit_creation_method
;
Olex2 1.2
(compiled 2017.01.04 svn.r3372 for OlexSys, GUI svn.r5292)
;
_cell_angle_alpha 114.453(5)
_cell_angle_beta 98.559(6)
_cell_angle_gamma 94.609(5)
_cell_formula_units_Z 2
_cell_length_a 8.8949(10)
_cell_length_b 9.8794(9)
_cell_length_c 10.4047(12)
_cell_measurement_reflns_used 3748
_cell_measurement_temperature 150(2)
_cell_volume 812.74(16)
_computing_cell_refinement 'SAINT v8.37A (Bruker, 2015)'
_computing_data_reduction 'SAINT v8.37A (Bruker, 2015)'
_computing_molecular_graphics 'Olex2 (Dolomanov et al., 2009)'
_computing_publication_material 'Olex2 (Dolomanov et al., 2009)'
_computing_structure_refinement 'XL (Sheldrick, 2008)'
_computing_structure_solution 'XT (Sheldrick, 2015)'
_diffrn_ambient_temperature 149.99
_diffrn_measured_fraction_theta_full 0.996
_diffrn_measured_fraction_theta_max 0.994
_diffrn_measurement_device_type 'Bruker APEX-II CCD'
_diffrn_measurement_method '\f and \w scans'
_diffrn_radiation_type MoK\a
_diffrn_radiation_wavelength 0.71073
_diffrn_reflns_av_R_equivalents 0.0756
_diffrn_reflns_av_unetI/netI 0.0538
_diffrn_reflns_Laue_measured_fraction_full 0.996
_diffrn_reflns_Laue_measured_fraction_max 0.994
_diffrn_reflns_limit_h_max 11
_diffrn_reflns_limit_h_min -11
_diffrn_reflns_limit_k_max 12
_diffrn_reflns_limit_k_min -12
_diffrn_reflns_limit_l_max 12
_diffrn_reflns_limit_l_min -12
_diffrn_reflns_number 17298
_diffrn_reflns_point_group_measured_fraction_full 0.996
_diffrn_reflns_point_group_measured_fraction_max 0.994
_diffrn_reflns_theta_full 25.242
_diffrn_reflns_theta_max 26.420
_diffrn_reflns_theta_min 2.293
_diffrn_standards_number 0
_exptl_absorpt_coefficient_mu 0.132
_exptl_absorpt_correction_T_max 0.7454
_exptl_absorpt_correction_T_min 0.6801
_exptl_crystal_density_diffrn 1.423
_exptl_crystal_description block
_exptl_crystal_F_000 360
_refine_diff_density_max 0.229
_refine_diff_density_min -0.286
_refine_diff_density_rms 0.062
_refine_ls_extinction_method none
_refine_ls_goodness_of_fit_ref 1.055
_refine_ls_hydrogen_treatment constr
_refine_ls_matrix_type full
_refine_ls_number_parameters 228
_refine_ls_number_reflns 3321
_refine_ls_number_restraints 0
_refine_ls_restrained_S_all 1.055
_refine_ls_R_factor_all 0.0835
_refine_ls_R_factor_gt 0.0461
_refine_ls_shift/su_max 0.000
_refine_ls_shift/su_mean 0.000
_refine_ls_structure_factor_coef Fsqd
_refine_ls_weighting_details 'w=1/[\s^2^(Fo^2^)+(0.0684P)^2^+0.0584P] where P=(Fo^2^+2Fc^2^)/3'
_refine_ls_weighting_scheme calc
_refine_ls_wR_factor_gt 0.1113
_refine_ls_wR_factor_ref 0.1297
_reflns_Friedel_coverage 0.000
_reflns_number_gt 2267
_reflns_number_total 3321
_reflns_threshold_expression 'I > 2\s(I)'
_cod_data_source_file ja8b08781_si_003.cif
_cod_data_source_block mo_hu20180525_0m
_cod_depositor_comments
;

2020-10-10
Z value and formula fixed to values more according to usual
chemical conventions.                 miguel
;
_cod_original_formula_sum 'C H O'
_cod_original_formula_weight 29.02
_cod_original_formula_moiety '0.08(C18 H20 O7)'
_cod_original_formula_units_Z 24
_cod_original_cell_volume 812.74(15)
_cod_database_code 4133196
_shelx_shelxl_version_number 2014/7
_shelx_space_group_comment
;
The symmetry employed for this shelxl refinement is uniquely defined
by the following loop, which should always be used as a source of
symmetry information in preference to the above space-group names.
They are only intended as comments.
;
_olex2_refinement_description
;
1. Fixed Uiso
 At 1.2 times of:
  All C(H) groups, All C(H,H) groups
 At 1.5 times of:
  All C(H,H,H) groups
2.a Ternary CH refined with riding coordinates:
 C00A(H00A), C00B(H00B), C00H(H00H)
2.b Secondary CH2 refined with riding coordinates:
 C00C(H00c,H00d), C00I(H00e,H00g), C00N(H00q,H00r)
2.c Aromatic/amide H refined with riding coordinates:
 C00F(H00F), C00K(H00l), C00M(H00p), C00O(H00s), C00P(H00t)
2.d Idealised Me refined as rotating group:
 C00J(H00i,H00j,H00k), C00L(H00m,H00n,H00o)
;
_olex2_submission_special_instructions 'No special instructions were received'

loop_
_space_group_symop_operation_xyz
'x, y, z'
'-x, -y, -z'

loop_
_atom_site_label
_atom_site_type_symbol
_atom_site_fract_x
_atom_site_fract_y
_atom_site_fract_z
_atom_site_U_iso_or_equiv
_atom_site_adp_type
_atom_site_occupancy
_atom_site_site_symmetry_order
_atom_site_calc_flag
_atom_site_refinement_flags_posn
O001 O 0.52151(17) 1.06015(14) 0.78473(15) 0.0221(4) Uani 1 1 d .
O002 O 0.65858(16) 0.80815(15) 0.54119(15) 0.0206(3) Uani 1 1 d .
O003 O 0.41085(16) 0.54268(14) 0.61760(15) 0.0197(3) Uani 1 1 d .
O004 O 0.14457(16) 0.55896(15) 0.73376(15) 0.0216(4) Uani 1 1 d .
O005 O 0.50012(18) 0.54636(16) 0.83262(17) 0.0286(4) Uani 1 1 d .
O006 O 0.35039(18) 0.94896(16) 0.57420(17) 0.0279(4) Uani 1 1 d .
O007 O 0.73352(18) 0.7449(2) 0.72180(19) 0.0365(4) Uani 1 1 d .
C008 C 0.0453(2) 0.4055(2) 0.8369(2) 0.0203(5) Uani 1 1 d .
C009 C 0.4379(2) 0.9417(2) 0.6698(2) 0.0188(5) Uani 1 1 d .
C00A C 0.1627(2) 0.7003(2) 0.7247(2) 0.0199(5) Uani 1 1 d .
H00A H 0.0641 0.7423 0.7336 0.024 Uiso 1 1 calc R
C00B C 0.4535(2) 0.7807(2) 0.8146(2) 0.0186(5) Uani 1 1 d .
H00B H 0.5378 0.8447 0.8988 0.022 Uiso 1 1 calc R
C00C C 0.1957(2) 0.6656(2) 0.5749(2) 0.0205(5) Uani 1 1 d .
H00C H 0.1310 0.5697 0.5041 0.025 Uiso 1 1 calc R
H00D H 0.1663 0.7461 0.5476 0.025 Uiso 1 1 calc R
C00D C 0.6387(2) 0.7804(2) 0.6519(2) 0.0196(5) Uani 1 1 d .
C00E C 0.4600(2) 0.6131(2) 0.7639(2) 0.0211(5) Uani 1 1 d .
C00F C 0.1642(3) 0.3690(2) 0.9124(2) 0.0240(5) Uani 1 1 d .
H00F H 0.2555 0.4400 0.9621 0.029 Uiso 1 1 calc R
C00G C 0.4742(2) 0.7965(2) 0.6770(2) 0.0162(4) Uani 1 1 d .
C00H C 0.3632(2) 0.6533(2) 0.5669(2) 0.0189(5) Uani 1 1 d .
H00H H 0.3800 0.6260 0.4668 0.023 Uiso 1 1 calc R
C00I C 0.2926(2) 0.8130(2) 0.8455(2) 0.0208(5) Uani 1 1 d .
H00E H 0.2829 0.8086 0.9374 0.025 Uiso 1 1 calc R
H00G H 0.2816 0.9161 0.8570 0.025 Uiso 1 1 calc R
C00J C 0.8046(2) 0.7866(2) 0.4951(3) 0.0256(5) Uani 1 1 d .
H00I H 0.8171 0.8370 0.4328 0.038 Uiso 1 1 calc GR
H00J H 0.8063 0.6787 0.4416 0.038 Uiso 1 1 calc GR
H00K H 0.8888 0.8295 0.5798 0.038 Uiso 1 1 calc GR
C00K C -0.0990(3) 0.1607(2) 0.7660(3) 0.0291(5) Uani 1 1 d .
H00L H -0.1894 0.0889 0.7147 0.035 Uiso 1 1 calc R
C00L C 0.5096(3) 1.2062(2) 0.7838(3) 0.0267(5) Uani 1 1 d .
H00M H 0.5409 1.2067 0.6975 0.040 Uiso 1 1 calc GR
H00N H 0.5771 1.2854 0.8700 0.040 Uiso 1 1 calc GR
H00O H 0.4029 1.2245 0.7832 0.040 Uiso 1 1 calc GR
C00M C -0.0864(3) 0.3000(2) 0.7642(2) 0.0252(5) Uani 1 1 d .
H00P H -0.1691 0.3238 0.7123 0.030 Uiso 1 1 calc R
C00N C 0.0562(3) 0.5583(2) 0.8371(3) 0.0285(5) Uani 1 1 d .
H00Q H -0.0481 0.5799 0.8121 0.034 Uiso 1 1 calc R
H00R H 0.1062 0.6368 0.9341 0.034 Uiso 1 1 calc R
C00O C 0.1517(3) 0.2305(3) 0.9164(3) 0.0293(5) Uani 1 1 d .
H00S H 0.2333 0.2071 0.9698 0.035 Uiso 1 1 calc R
C00P C 0.0193(3) 0.1260(2) 0.8421(3) 0.0308(6) Uani 1 1 d .
H00T H 0.0105 0.0303 0.8439 0.037 Uiso 1 1 calc R

loop_
_atom_site_aniso_label
_atom_site_aniso_U_11
_atom_site_aniso_U_22
_atom_site_aniso_U_33
_atom_site_aniso_U_23
_atom_site_aniso_U_13
_atom_site_aniso_U_12
O001 0.0267(9) 0.0148(7) 0.0234(8) 0.0078(6) 0.0027(7) 0.0030(6)
O002 0.0175(8) 0.0231(7) 0.0251(8) 0.0126(6) 0.0076(6) 0.0059(6)
O003 0.0216(8) 0.0174(7) 0.0217(8) 0.0087(6) 0.0063(6) 0.0055(6)
O004 0.0248(8) 0.0199(7) 0.0251(8) 0.0116(6) 0.0133(7) 0.0046(6)
O005 0.0330(9) 0.0266(8) 0.0352(9) 0.0213(7) 0.0070(7) 0.0087(7)
O006 0.0290(9) 0.0247(8) 0.0328(9) 0.0179(7) -0.0020(7) 0.0033(7)
O007 0.0222(9) 0.0630(12) 0.0434(11) 0.0387(10) 0.0099(8) 0.0154(8)
C008 0.0221(11) 0.0235(11) 0.0174(11) 0.0087(9) 0.0105(9) 0.0041(9)
C009 0.0165(11) 0.0210(11) 0.0222(11) 0.0111(9) 0.0074(9) 0.0042(8)
C00A 0.0183(11) 0.0202(10) 0.0260(12) 0.0135(9) 0.0067(9) 0.0055(8)
C00B 0.0197(11) 0.0176(10) 0.0189(11) 0.0091(8) 0.0020(9) 0.0024(8)
C00C 0.0180(11) 0.0205(10) 0.0224(11) 0.0101(9) 0.0011(9) 0.0003(8)
C00D 0.0191(11) 0.0175(10) 0.0230(11) 0.0104(9) 0.0025(9) 0.0016(8)
C00E 0.0176(11) 0.0245(11) 0.0273(12) 0.0158(10) 0.0079(9) 0.0049(9)
C00F 0.0191(11) 0.0252(11) 0.0238(12) 0.0062(9) 0.0070(9) 0.0015(9)
C00G 0.0158(10) 0.0167(10) 0.0185(11) 0.0098(8) 0.0032(8) 0.0033(8)
C00H 0.0206(11) 0.0195(10) 0.0205(11) 0.0119(9) 0.0048(9) 0.0049(8)
C00I 0.0246(12) 0.0196(10) 0.0214(12) 0.0094(9) 0.0098(9) 0.0079(9)
C00J 0.0212(12) 0.0253(11) 0.0313(13) 0.0105(10) 0.0123(10) 0.0055(9)
C00K 0.0243(12) 0.0218(11) 0.0327(14) 0.0047(10) 0.0048(10) -0.0018(9)
C00L 0.0298(13) 0.0172(10) 0.0353(13) 0.0127(10) 0.0078(11) 0.0046(9)
C00M 0.0228(12) 0.0312(12) 0.0214(12) 0.0108(10) 0.0052(10) 0.0053(10)
C00N 0.0354(13) 0.0273(12) 0.0320(13) 0.0163(10) 0.0210(11) 0.0086(10)
C00O 0.0268(13) 0.0343(13) 0.0298(13) 0.0147(11) 0.0073(11) 0.0137(10)
C00P 0.0356(14) 0.0203(11) 0.0414(15) 0.0148(11) 0.0158(12) 0.0084(10)

loop_
_atom_type_symbol
_atom_type_description
_atom_type_scat_dispersion_real
_atom_type_scat_dispersion_imag
_atom_type_scat_source
C C 0.0033 0.0016 'International Tables Vol C Tables 4.2.6.8 and 6.1.1.4'
H H 0.0000 0.0000 'International Tables Vol C Tables 4.2.6.8 and 6.1.1.4'
O O 0.0106 0.0060 'International Tables Vol C Tables 4.2.6.8 and 6.1.1.4'

loop_
_geom_angle_atom_site_label_1
_geom_angle_atom_site_label_2
_geom_angle_atom_site_label_3
_geom_angle
C009 O001 C00L 115.23(16)
C00D O002 C00J 117.48(17)
C00E O003 C00H 108.94(15)
C00N O004 C00A 113.22(15)
C00F C008 C00M 118.72(19)
C00F C008 C00N 120.9(2)
C00M C008 C00N 120.4(2)
O001 C009 C00G 109.64(17)
O006 C009 O001 125.04(18)
O006 C009 C00G 125.30(18)
O004 C00A H00A 109.2
O004 C00A C00C 106.26(16)
O004 C00A C00I 110.79(16)
C00C C00A H00A 109.2
C00C C00A C00I 112.13(16)
C00I C00A H00A 109.2
C00E C00B H00B 112.3
C00E C00B C00G 99.59(16)
C00E C00B C00I 109.80(16)
C00G C00B H00B 112.3
C00G C00B C00I 109.86(17)
C00I C00B H00B 112.3
C00A C00C H00C 109.0
C00A C00C H00D 109.0
H00C C00C H00D 107.8
C00H C00C C00A 113.14(17)
C00H C00C H00C 109.0
C00H C00C H00D 109.0
O002 C00D C00G 110.11(17)
O007 C00D O002 125.6(2)
O007 C00D C00G 124.29(18)
O003 C00E C00B 108.41(16)
O005 C00E O003 122.23(19)
O005 C00E C00B 129.4(2)
C008 C00F H00F 119.6
C00O C00F C008 120.8(2)
C00O C00F H00F 119.6
C009 C00G C00B 116.43(17)
C009 C00G C00D 107.42(15)
C009 C00G C00H 114.55(16)
C00B C00G C00H 97.90(15)
C00D C00G C00B 110.94(17)
C00D C00G C00H 109.31(16)
O003 C00H C00C 109.31(15)
O003 C00H C00G 100.86(15)
O003 C00H H00H 111.1
C00C C00H C00G 112.82(17)
C00C C00H H00H 111.1
C00G C00H H00H 111.1
C00A C00I C00B 112.25(17)
C00A C00I H00E 109.2
C00A C00I H00G 109.2
C00B C00I H00E 109.2
C00B C00I H00G 109.2
H00E C00I H00G 107.9
O002 C00J H00I 109.5
O002 C00J H00J 109.5
O002 C00J H00K 109.5
H00I C00J H00J 109.5
H00I C00J H00K 109.5
H00J C00J H00K 109.5
C00M C00K H00L 120.0
C00P C00K H00L 120.0
C00P C00K C00M 120.0(2)
O001 C00L H00M 109.5
O001 C00L H00N 109.5
O001 C00L H00O 109.5
H00M C00L H00N 109.5
H00M C00L H00O 109.5
H00N C00L H00O 109.5
C008 C00M H00P 119.6
C00K C00M C008 120.9(2)
C00K C00M H00P 119.6
O004 C00N C008 108.36(17)
O004 C00N H00Q 110.0
O004 C00N H00R 110.0
C008 C00N H00Q 110.0
C008 C00N H00R 110.0
H00Q C00N H00R 108.4
C00F C00O H00S 120.2
C00F C00O C00P 119.6(2)
C00P C00O H00S 120.2
C00K C00P C00O 120.0(2)
C00K C00P H00T 120.0
C00O C00P H00T 120.0

loop_
_geom_bond_atom_site_label_1
_geom_bond_atom_site_label_2
_geom_bond_distance
O001 C009 1.338(2)
O001 C00L 1.459(2)
O002 C00D 1.322(2)
O002 C00J 1.451(2)
O003 C00E 1.367(3)
O003 C00H 1.462(2)
O004 C00A 1.436(2)
O004 C00N 1.425(2)
O005 C00E 1.194(2)
O006 C009 1.199(3)
O007 C00D 1.200(3)
C008 C00F 1.383(3)
C008 C00M 1.385(3)
C008 C00N 1.504(3)
C009 C00G 1.524(3)
C00A H00A 1.0000
C00A C00C 1.531(3)
C00A C00I 1.535(3)
C00B H00B 1.0000
C00B C00E 1.524(3)
C00B C00G 1.538(3)
C00B C00I 1.543(3)
C00C H00C 0.9900
C00C H00D 0.9900
C00C C00H 1.516(3)
C00D C00G 1.534(3)
C00F H00F 0.9500
C00F C00O 1.382(3)
C00G C00H 1.545(3)
C00H H00H 1.0000
C00I H00E 0.9900
C00I H00G 0.9900
C00J H00I 0.9800
C00J H00J 0.9800
C00J H00K 0.9800
C00K H00L 0.9500
C00K C00M 1.380(3)
C00K C00P 1.373(3)
C00L H00M 0.9800
C00L H00N 0.9800
C00L H00O 0.9800
C00M H00P 0.9500
C00N H00Q 0.9900
C00N H00R 0.9900
C00O H00S 0.9500
C00O C00P 1.387(3)
C00P H00T 0.9500
